data_7063548
loop_
_publ_author_name
'Hollenw\"ager, Dirk'
'Nitzer, Alexander'
'Leitz, Dominik'
'Kornath, Andreas J.'

_publ_section_title
;
 Structures and properties of the mono- and diprotonated species of
 acetylenedicarbonyl fluoride
;
_journal_issue 48
_journal_name_full 'New Journal of Chemistry'
_journal_page_first 20140
_journal_page_last 20148
_journal_paper_doi 10.1039/D4NJ04175E
_journal_volume 48
_journal_year 2024
_chemical_formula_moiety 'C4 H F2 O2, F6 Sb'
_chemical_formula_sum 'C4 H F8 O2 Sb'
_chemical_formula_weight 354.80
_chemical_name_common '[C4(OH)OF2][SbF6]'
_chemical_name_systematic 'protonated Acetylenedicarbonyl Fluoride'
_chemical_properties_physical Air-sensitive,Moisture-sensitive,Hygroscopic
_space_group_crystal_system triclinic
_space_group_IT_number 2
_space_group_name_Hall '-P 1'
_space_group_name_H-M_alt 'P -1'
_atom_sites_solution_hydrogens difmap
_atom_sites_solution_primary direct
_atom_sites_solution_secondary difmap
_audit_creation_date 2020-12-17
_audit_creation_method SHELXL-2018/3
_audit_update_record
;
2024-07-18 deposited with the CCDC.	2024-11-18 downloaded from the CCDC.
;
_cell_angle_alpha 102.824(7)
_cell_angle_beta 104.736(8)
_cell_angle_gamma 110.992(9)
_cell_formula_units_Z 2
_cell_length_a 7.6800(8)
_cell_length_b 7.9588(7)
_cell_length_c 8.2202(7)
_cell_measurement_reflns_used 2526
_cell_measurement_temperature 101(2)
_cell_measurement_theta_max 30.7470
_cell_measurement_theta_min 2.7030
_cell_volume 425.53(8)
_computing_cell_refinement 'CrysAlisPro 1.171.40.84a (Rigaku OD, 2020)'
_computing_data_collection 'CrysAlisPro 1.171.40.84a (Rigaku OD, 2020)'
_computing_data_reduction 'CrysAlisPro 1.171.40.84a (Rigaku OD, 2020)'
_computing_molecular_graphics 'ORTEP-3, Version ORTEP-III (1.0.3), L. J. Farrugia, J. Appl. Cryst. (2012),45, 849-854'
_computing_publication_material 'PLATON (A.L.Spek, Acta Cryst. 2009, D65, 148-155.) '
_computing_structure_refinement 'SHELXL-2018/3 (Sheldrick, 2018)'
_computing_structure_solution 'SHELXT (Sheldrick, G. M. (2015). Acta Cryst. A71, 3-8.)'
_diffrn_ambient_temperature 101(2)
_diffrn_detector 'CCD plate'
_diffrn_detector_area_resol_mean 15.9809
_diffrn_measured_fraction_theta_full 1.000
_diffrn_measured_fraction_theta_max 1.000
_diffrn_measurement_device 'CCD camera on \k-goniostat'
_diffrn_measurement_device_type 'Xcalibur, Sapphire3'
_diffrn_measurement_method '\w scans'
_diffrn_radiation_collimation 0.5
_diffrn_radiation_monochromator graphite
_diffrn_radiation_source 'Enhance (Mo) X-ray Source'
_diffrn_radiation_type 'Mo K\a'
_diffrn_radiation_wavelength 0.71073
_diffrn_reflns_av_R_equivalents 0.0522
_diffrn_reflns_av_unetI/netI 0.0468
_diffrn_reflns_Laue_measured_fraction_full 1.000
_diffrn_reflns_Laue_measured_fraction_max 1.000
_diffrn_reflns_limit_h_max 10
_diffrn_reflns_limit_h_min -10
_diffrn_reflns_limit_k_max 10
_diffrn_reflns_limit_k_min -10
_diffrn_reflns_limit_l_max 10
_diffrn_reflns_limit_l_min -10
_diffrn_reflns_number 7104
_diffrn_reflns_point_group_measured_fraction_full 1.000
_diffrn_reflns_point_group_measured_fraction_max 1.000
_diffrn_reflns_theta_full 25.242
_diffrn_reflns_theta_max 27.871
_diffrn_reflns_theta_min 2.732
_diffrn_source_current 40
_diffrn_source_type 'Spellman generator'
_diffrn_source_voltage 50
_exptl_absorpt_coefficient_mu 3.358
_exptl_absorpt_correction_T_max 1.00000
_exptl_absorpt_correction_T_min 0.89832
_exptl_absorpt_correction_type multi-scan
_exptl_absorpt_process_details
;
CrysAlisPro 1.171.40.84a (Rigaku Oxford Diffraction, 2020)
Empirical absorption correction using spherical harmonics,
implemented in SCALE3 ABSPACK scaling algorithm.
;
_exptl_crystal_colour colorless
_exptl_crystal_density_diffrn 2.769
_exptl_crystal_density_method 'not measured'
_exptl_crystal_description plate
_exptl_crystal_F_000 328
_exptl_crystal_recrystallization_method 'Re-crystallisation from solvent: HF'
_exptl_crystal_size_max 0.262
_exptl_crystal_size_mid 0.244
_exptl_crystal_size_min 0.121
_refine_diff_density_max 1.837
_refine_diff_density_min -1.236
_refine_diff_density_rms 0.178
_refine_ls_extinction_method none
_refine_ls_goodness_of_fit_ref 1.074
_refine_ls_hydrogen_treatment refall
_refine_ls_matrix_type full
_refine_ls_number_parameters 141
_refine_ls_number_reflns 2029
_refine_ls_number_restraints 2
_refine_ls_restrained_S_all 1.073
_refine_ls_R_factor_all 0.0413
_refine_ls_R_factor_gt 0.0335
_refine_ls_shift/su_max 0.000
_refine_ls_shift/su_mean 0.000
_refine_ls_structure_factor_coef Fsqd
_refine_ls_weighting_details 'w=1/[\s^2^(Fo^2^)+(0.0436P)^2^] where P=(Fo^2^+2Fc^2^)/3'
_refine_ls_weighting_scheme calc
_refine_ls_wR_factor_gt 0.0807
_refine_ls_wR_factor_ref 0.0836
_reflns_Friedel_coverage 0.000
_reflns_number_gt 1794
_reflns_number_total 2029
_reflns_threshold_expression 'I > 2\s(I)'
_cod_data_source_file d4nj04175e3.cif
_cod_data_source_block xh068
_cod_depositor_comments 'Adding full bibliography for 7063547--7063549.cif.'
_cod_original_cell_volume 425.53(7)
_cod_database_code 7063548
_shelx_shelxl_version_number 2018/3
_shelx_space_group_comment
;
The symmetry employed for this shelxl refinement is uniquely defined
by the following loop, which should always be used as a source of
symmetry information in preference to the above space-group names.
They are only intended as comments.
;
_shelx_estimated_absorpt_t_min 0.473
_shelx_estimated_absorpt_t_max 0.687
_oxdiff_exptl_absorpt_empirical_full_min 0.814
_oxdiff_exptl_absorpt_empirical_full_max 1.345
_oxdiff_exptl_absorpt_empirical_details
;
Empirical correction (ABSPACK) includes:
- Absorption correction using spherical harmonics
- Frame scaling
;

loop_
_space_group_symop_operation_xyz
'x, y, z'
'-x, -y, -z'

loop_
_atom_site_label
_atom_site_type_symbol
_atom_site_fract_x
_atom_site_fract_y
_atom_site_fract_z
_atom_site_U_iso_or_equiv
_atom_site_adp_type
_atom_site_occupancy
_atom_site_site_symmetry_order
_atom_site_calc_flag
_atom_site_refinement_flags_posn
_atom_site_refinement_flags_adp
_atom_site_refinement_flags_occupancy
_atom_site_disorder_assembly
_atom_site_disorder_group
Sb1 Sb 0.42995(4) 0.67493(4) 0.26612(4) 0.01905(12) Uani 1 1 d . . . . .
F3 F 0.3595(4) 0.4001(4) 0.1992(4) 0.0228(6) Uani 1 1 d D . . . .
F6 F 0.6147(4) 0.6913(4) 0.1517(4) 0.0256(6) Uani 1 1 d . . . . .
F1 F 0.8300(4) 0.4862(4) 0.3363(4) 0.0268(6) Uani 1 1 d . . . . .
F7 F 0.2327(4) 0.6149(4) 0.0466(4) 0.0274(6) Uani 1 1 d . . . . .
F8 F 0.5051(4) 0.9360(4) 0.3269(4) 0.0274(6) Uani 1 1 d . . . . .
F4 F 0.2415(4) 0.6313(4) 0.3761(4) 0.0294(6) Uani 1 1 d . . . . .
F5 F 0.6235(4) 0.7084(4) 0.4783(4) 0.0291(6) Uani 1 1 d . . . . .
F2 F 1.0438(5) -0.0994(4) 0.3617(4) 0.0350(7) Uani 1 1 d . . . . .
O1 O 0.5536(5) 0.2261(5) 0.1759(5) 0.0246(7) Uani 1 1 d D . . . .
O2 O 1.1340(6) -0.0271(6) 0.1439(5) 0.0354(9) Uani 1 1 d . . . . .
C1 C 0.7352(7) 0.3037(7) 0.2508(6) 0.0220(10) Uani 1 1 d . . . . .
C4 C 1.0513(7) -0.0102(7) 0.2441(7) 0.0261(11) Uani 1 1 d . . . . .
C3 C 0.9439(7) 0.1077(7) 0.2541(6) 0.0227(10) Uani 1 1 d . . . . .
C2 C 0.8537(7) 0.2011(7) 0.2527(6) 0.0228(10) Uani 1 1 d . . . . .
H1 H 0.504(8) 0.304(7) 0.197(8) 0.05(2) Uiso 1 1 d D . . . .

loop_
_atom_site_aniso_label
_atom_site_aniso_U_11
_atom_site_aniso_U_22
_atom_site_aniso_U_33
_atom_site_aniso_U_23
_atom_site_aniso_U_13
_atom_site_aniso_U_12
Sb1 0.01935(18) 0.02174(18) 0.02258(18) 0.01094(12) 0.00891(12) 0.01318(14)
F3 0.0212(14) 0.0215(13) 0.0314(15) 0.0113(11) 0.0109(12) 0.0132(12)
F6 0.0231(15) 0.0284(15) 0.0306(15) 0.0109(12) 0.0150(12) 0.0131(12)
F1 0.0247(15) 0.0241(14) 0.0331(15) 0.0089(12) 0.0096(12) 0.0135(12)
F7 0.0229(15) 0.0337(16) 0.0289(15) 0.0146(12) 0.0067(12) 0.0155(13)
F8 0.0323(16) 0.0209(13) 0.0348(16) 0.0114(12) 0.0155(13) 0.0145(13)
F4 0.0305(16) 0.0324(15) 0.0410(17) 0.0185(13) 0.0241(14) 0.0193(13)
F5 0.0299(16) 0.0315(15) 0.0247(14) 0.0122(12) 0.0038(12) 0.0152(13)
F2 0.0338(18) 0.0339(16) 0.0468(19) 0.0221(14) 0.0145(15) 0.0205(15)
O1 0.0185(17) 0.0276(18) 0.0351(19) 0.0169(15) 0.0109(15) 0.0139(15)
O2 0.037(2) 0.052(2) 0.033(2) 0.0155(18) 0.0143(17) 0.035(2)
C1 0.028(3) 0.024(2) 0.024(2) 0.0140(19) 0.014(2) 0.016(2)
C4 0.023(3) 0.023(2) 0.030(3) 0.007(2) 0.002(2) 0.014(2)
C3 0.022(2) 0.026(2) 0.022(2) 0.0112(18) 0.0075(19) 0.010(2)
C2 0.021(2) 0.023(2) 0.026(2) 0.0115(19) 0.0087(19) 0.011(2)

loop_
_atom_type_symbol
_atom_type_description
_atom_type_scat_dispersion_real
_atom_type_scat_dispersion_imag
_atom_type_scat_source
C C 0.0033 0.0016 'International Tables Vol C Tables 4.2.6.8 and 6.1.1.4'
H H 0.0000 0.0000 'International Tables Vol C Tables 4.2.6.8 and 6.1.1.4'
O O 0.0106 0.0060 'International Tables Vol C Tables 4.2.6.8 and 6.1.1.4'
F F 0.0171 0.0103 'International Tables Vol C Tables 4.2.6.8 and 6.1.1.4'
Sb Sb -0.5866 1.5461 'International Tables Vol C Tables 4.2.6.8 and 6.1.1.4'

loop_
_geom_angle_atom_site_label_1
_geom_angle_atom_site_label_2
_geom_angle_atom_site_label_3
_geom_angle
_geom_angle_site_symmetry_1
_geom_angle_site_symmetry_3
_geom_angle_publ_flag
F8 Sb1 F4 94.69(13) . . ?
F8 Sb1 F7 93.31(13) . . ?
F4 Sb1 F7 91.11(13) . . ?
F8 Sb1 F5 92.60(13) . . ?
F4 Sb1 F5 89.39(14) . . ?
F7 Sb1 F5 174.00(12) . . ?
F8 Sb1 F6 91.44(13) . . ?
F4 Sb1 F6 173.81(12) . . ?
F7 Sb1 F6 89.37(13) . . ?
F5 Sb1 F6 89.50(13) . . ?
F8 Sb1 F3 177.78(12) . . ?
F4 Sb1 F3 87.47(12) . . ?
F7 Sb1 F3 87.13(12) . . ?
F5 Sb1 F3 86.92(12) . . ?
F6 Sb1 F3 86.39(12) . . ?
O1 C1 F1 120.6(4) . . ?
O1 C1 C2 122.9(4) . . ?
F1 C1 C2 116.4(4) . . ?
O2 C4 F2 123.1(5) . . ?
O2 C4 C3 125.1(5) . . ?
F2 C4 C3 111.7(4) . . ?
C2 C3 C4 176.5(5) . . ?
C3 C2 C1 176.5(5) . . ?

loop_
_geom_bond_atom_site_label_1
_geom_bond_atom_site_label_2
_geom_bond_distance
_geom_bond_site_symmetry_2
_geom_bond_publ_flag
Sb1 F8 1.853(3) . ?
Sb1 F4 1.865(3) . ?
Sb1 F7 1.867(3) . ?
Sb1 F5 1.874(3) . ?
Sb1 F6 1.875(3) . ?
Sb1 F3 1.961(3) . ?
F1 C1 1.290(5) . ?
F2 C4 1.322(6) . ?
O1 C1 1.218(6) . ?
O2 C4 1.173(6) . ?
C1 C2 1.423(7) . ?
C4 C3 1.457(7) . ?
C3 C2 1.184(7) . ?
